data_7229616
loop_
_publ_author_name
'Okamura, Naoki'
'Maeda, Takeshi'
'Fujiwara, Hideki'
'Soman, Anjaly'
'Unni, K. N. Narayanan'
'Ajayaghosh, Ayyappanpillai'
'Yagi, Shigeyuki'

_publ_section_title
;
 Photokinetic study on remarkable excimer phosphorescence from
 heteroleptic cyclometalated platinum(ii) complexes bearing a benzoylated
 2-phenylpyridinate ligand.
;
_journal_issue 1
_journal_name_full 'Physical chemistry chemical physics : PCCP'
_journal_page_first 542
_journal_page_last 552
_journal_paper_doi 10.1039/c7cp06944h
_journal_volume 20
_journal_year 2017
_chemical_formula_moiety 'C23 H18 F N O3 Pt '
_chemical_formula_sum 'C23 H18 F N O3 Pt'
_chemical_formula_weight 570.49
_space_group_IT_number 2
_space_group_name_Hall '-P 1'
_space_group_name_H-M_alt 'P -1'
_symmetry_cell_setting triclinic
_symmetry_Int_Tables_number 2
_symmetry_space_group_name_Hall '-P 1'
_symmetry_space_group_name_H-M 'P -1'
_audit_update_record
;
2017-10-05 deposited with the CCDC.
2017-11-24 downloaded from the CCDC.
;
_cell_angle_alpha 81.915(9)
_cell_angle_beta 76.395(9)
_cell_angle_gamma 72.742(9)
_cell_formula_units_Z 2
_cell_length_a 6.9367(11)
_cell_length_b 11.512(2)
_cell_length_c 13.017(3)
_cell_measurement_reflns_used 2926
_cell_measurement_temperature 293.1
_cell_measurement_theta_max 30.6
_cell_measurement_theta_min 2.6
_cell_volume 962.0(3)
_computing_cell_refinement CrystalClear
_computing_data_collection CrystalClear
_computing_data_reduction CrystalStructure
_computing_publication_material 'CrystalStructure 3.8'
_computing_structure_refinement CRYSTALS
_computing_structure_solution SIR92
_diffrn_ambient_temperature 293.1
_diffrn_detector_area_resol_mean 7.31
_diffrn_measured_fraction_theta_full 0.829
_diffrn_measured_fraction_theta_max 0.829
_diffrn_measurement_device_type 'Rigaku Mercury'
_diffrn_measurement_method \w
_diffrn_radiation_type 'Mo K\a'
_diffrn_radiation_wavelength 0.71075
_diffrn_reflns_av_R_equivalents 0.018
_diffrn_reflns_limit_h_max 9
_diffrn_reflns_limit_h_min -8
_diffrn_reflns_limit_k_max 13
_diffrn_reflns_limit_k_min -15
_diffrn_reflns_limit_l_max 17
_diffrn_reflns_limit_l_min -17
_diffrn_reflns_number 8152
_diffrn_reflns_theta_full 30.60
_diffrn_reflns_theta_max 30.60
_exptl_absorpt_coefficient_mu 7.298
_exptl_absorpt_correction_T_max 1.000
_exptl_absorpt_correction_T_min 0.625
_exptl_absorpt_correction_type multi-scan
_exptl_absorpt_process_details 'ABSCOR (Rigaku, 1995)'
_exptl_crystal_colour yellow
_exptl_crystal_density_diffrn 1.969
_exptl_crystal_density_method 'not measured'
_exptl_crystal_description prism
_exptl_crystal_F_000 548.00
_exptl_crystal_size_max 0.50
_exptl_crystal_size_mid 0.30
_exptl_crystal_size_min 0.30
_refine_diff_density_max 1.72
_refine_diff_density_min -1.39
_refine_ls_extinction_method none
_refine_ls_goodness_of_fit_ref 1.061
_refine_ls_hydrogen_treatment refall
_refine_ls_number_parameters 280
_refine_ls_number_reflns 4595
_refine_ls_R_factor_gt 0.0274
_refine_ls_shift/su_max 0.0000
_refine_ls_structure_factor_coef F
_refine_ls_weighting_details
;
    Chebychev polynomial with 3 parameters (Carruthers & Watkin, 1979)
    11.2459    -3.6904    5.0432
;
_refine_ls_weighting_scheme calc
_refine_ls_wR_factor_ref 0.0306
_reflns_number_gt 4595
_reflns_number_total 4902
_reflns_threshold_expression F^2^>2.0\s(F^2^)
_cod_data_source_file c7cp06944h2.cif
_cod_data_source_block '__Pt-1b'
_cod_depositor_comments 'Adding full bibliography for 7229615--7229617.cif.'
_cod_original_formula_sum 'C23 H18 F N O3 Pt '
_cod_database_code 7229616

loop_
_symmetry_equiv_pos_site_id
_symmetry_equiv_pos_as_xyz
1 +X,+Y,+Z
2 -X,-Y,-Z

loop_
_atom_site_label
_atom_site_type_symbol
_atom_site_fract_x
_atom_site_fract_y
_atom_site_fract_z
_atom_site_U_iso_or_equiv
_atom_site_adp_type
_atom_site_occupancy
_atom_site_symmetry_multiplicity
_atom_site_calc_flag
_atom_site_refinement_flags
Pt(1) Pt 0.07116(2) 0.126860(10) 0.327870(10) 0.02994(3) Uani 1.00 1 d .
F(1) F 0.7302(3) 0.2842(2) 0.13838(18) 0.0430(6) Uani 1.00 1 d .
O(1) O 0.1978(4) 0.0502(2) 0.1901(2) 0.0419(7) Uani 1.00 1 d .
O(2) O -0.1606(4) 0.0391(2) 0.3598(2) 0.0423(7) Uani 1.00 1 d .
O(3) O 0.7185(4) 0.4649(2) 0.3796(2) 0.0425(7) Uani 1.00 1 d .
N(1) N -0.0328(4) 0.2102(2) 0.4621(2) 0.0291(6) Uani 1.00 1 d .
C(1) C 0.2779(5) 0.2169(2) 0.3087(2) 0.0270(7) Uani 1.00 1 d .
C(2) C 0.4425(5) 0.2167(3) 0.2236(2) 0.0307(8) Uani 1.00 1 d .
C(3) C 0.5691(5) 0.2888(3) 0.2222(2) 0.0302(7) Uani 1.00 1 d .
C(4) C 0.5446(5) 0.3633(3) 0.3023(2) 0.0281(7) Uani 1.00 1 d .
C(5) C 0.3850(5) 0.3602(3) 0.3900(2) 0.0285(7) Uani 1.00 1 d .
C(6) C 0.2523(5) 0.2902(3) 0.3923(2) 0.0276(7) Uani 1.00 1 d .
C(7) C 0.0741(5) 0.2851(3) 0.4785(2) 0.0277(7) Uani 1.00 1 d .
C(8) C 0.0124(5) 0.3479(3) 0.5692(2) 0.0330(8) Uani 1.00 1 d .
C(9) C -0.1604(6) 0.3331(4) 0.6431(3) 0.0408(9) Uani 1.00 1 d .
C(10) C -0.2676(6) 0.2574(4) 0.6251(3) 0.0445(10) Uani 1.00 1 d .
C(11) C -0.2003(6) 0.1965(3) 0.5341(3) 0.0397(9) Uani 1.00 1 d .
C(12) C 0.6740(5) 0.4476(3) 0.2988(2) 0.0301(7) Uani 1.00 1 d .
C(13) C 0.7347(5) 0.5184(3) 0.1969(2) 0.0324(8) Uani 1.00 1 d .
C(14) C 0.6093(6) 0.5548(3) 0.1229(3) 0.0405(9) Uani 1.00 1 d .
C(15) C 0.6606(9) 0.6293(4) 0.0340(3) 0.0588(14) Uani 1.00 1 d .
C(16) C 0.8359(9) 0.6618(5) 0.0174(3) 0.0704(15) Uani 1.00 1 d .
C(17) C 0.9651(8) 0.6281(4) 0.0885(4) 0.0590(14) Uani 1.00 1 d .
C(18) C 0.9150(7) 0.5545(4) 0.1799(3) 0.0463(11) Uani 1.00 1 d .
C(19) C 0.1246(7) -0.0226(3) 0.1545(3) 0.0438(10) Uani 1.00 1 d .
C(20) C 0.2529(9) -0.0677(5) 0.0490(4) 0.0680(17) Uani 1.00 1 d .
C(21) C -0.0486(7) -0.0600(4) 0.2006(4) 0.0494(12) Uani 1.00 1 d .
C(22) C -0.1791(6) -0.0306(3) 0.2987(3) 0.0427(10) Uani 1.00 1 d .
C(23) C -0.3601(7) -0.0838(4) 0.3363(5) 0.0587(14) Uani 1.00 1 d .
H(1) H 0.4673 0.1665 0.1672 0.038 Uiso 1.00 1 c R
H(2) H 0.3676 0.4061 0.4484 0.036 Uiso 1.00 1 c R
H(3) H 0.0876 0.4000 0.5806 0.041 Uiso 1.00 1 c R
H(4) H -0.2045 0.3750 0.7060 0.049 Uiso 1.00 1 c R
H(5) H -0.3873 0.2477 0.6748 0.054 Uiso 1.00 1 c R
H(6) H -0.2733 0.1435 0.5219 0.049 Uiso 1.00 1 c R
H(7) H 0.4881 0.5285 0.1335 0.048 Uiso 1.00 1 c R
H(8) H 0.5712 0.6578 -0.0148 0.068 Uiso 1.00 1 c R
H(9) H 0.8735 0.7088 -0.0462 0.070 Uiso 1.00 1 c R
H(10) H 1.0863 0.6549 0.0760 0.073 Uiso 1.00 1 c R
H(11) H 1.0021 0.5291 0.2300 0.060 Uiso 1.00 1 c R
H(12) H 0.3569 -0.1405 0.0608 0.087 Uiso 1.00 1 c R
H(13) H 0.1674 -0.0835 0.0085 0.086 Uiso 1.00 1 c R
H(14) H 0.3156 -0.0068 0.0116 0.086 Uiso 1.00 1 c R
H(15) H -0.0837 -0.1120 0.1617 0.064 Uiso 1.00 1 c R
H(16) H -0.4768 -0.0311 0.3116 0.075 Uiso 1.00 1 c R
H(17) H -0.3275 -0.1616 0.3098 0.075 Uiso 1.00 1 c R
H(18) H -0.3903 -0.0921 0.4116 0.075 Uiso 1.00 1 c R

loop_
_atom_site_aniso_label
_atom_site_aniso_U_11
_atom_site_aniso_U_22
_atom_site_aniso_U_33
_atom_site_aniso_U_12
_atom_site_aniso_U_13
_atom_site_aniso_U_23
Pt(1) 0.03016(8) 0.02981(8) 0.03502(8) -0.01427(5) -0.00904(5) -0.00216(5)
F(1) 0.0453(12) 0.0511(13) 0.0351(11) -0.0265(10) 0.0092(9) -0.0124(9)
O(1) 0.0422(14) 0.0467(15) 0.0436(15) -0.0190(12) -0.0055(11) -0.0170(12)
O(2) 0.0372(13) 0.0415(14) 0.0572(17) -0.0217(11) -0.0130(12) -0.0036(12)
O(3) 0.0500(16) 0.0564(17) 0.0348(13) -0.0307(13) -0.0144(11) -0.0030(12)
N(1) 0.0277(13) 0.0306(13) 0.0308(13) -0.0115(10) -0.0056(10) -0.0011(10)
C(1) 0.0305(15) 0.0251(13) 0.0287(14) -0.0125(11) -0.0081(12) 0.0008(11)
C(2) 0.0384(17) 0.0301(15) 0.0273(15) -0.0145(13) -0.0067(12) -0.0032(12)
C(3) 0.0311(15) 0.0353(16) 0.0246(14) -0.0134(13) -0.0013(11) -0.0019(12)
C(4) 0.0299(15) 0.0311(15) 0.0265(14) -0.0136(12) -0.0063(11) 0.0002(11)
C(5) 0.0331(15) 0.0315(15) 0.0255(14) -0.0147(12) -0.0073(12) -0.0026(11)
C(6) 0.0292(14) 0.0291(14) 0.0267(14) -0.0110(12) -0.0067(11) -0.0017(11)
C(7) 0.0286(14) 0.0281(14) 0.0284(14) -0.0103(11) -0.0080(11) 0.0008(11)
C(8) 0.0364(17) 0.0368(17) 0.0294(16) -0.0164(14) -0.0054(13) -0.0024(13)
C(9) 0.0385(19) 0.047(2) 0.0367(19) -0.0162(16) 0.0003(15) -0.0075(15)
C(10) 0.0368(19) 0.058(2) 0.040(2) -0.0232(17) 0.0039(15) -0.0074(17)
C(11) 0.0362(18) 0.047(2) 0.0399(19) -0.0226(16) -0.0034(15) 0.0010(15)
C(12) 0.0292(15) 0.0354(16) 0.0287(15) -0.0135(12) -0.0062(12) -0.0021(12)
C(13) 0.0385(17) 0.0319(15) 0.0290(15) -0.0165(13) -0.0005(13) -0.0051(12)
C(14) 0.043(2) 0.0411(19) 0.0354(18) -0.0134(16) -0.0046(15) 0.0015(15)
C(15) 0.086(3) 0.048(2) 0.036(2) -0.015(2) -0.009(2) 0.0058(18)
C(16) 0.075(3) 0.071(3) 0.030(2) 0.009(2) 0.014(2) 0.006(2)
C(17) 0.068(3) 0.056(2) 0.058(2) -0.044(2) 0.016(2) -0.011(2)
C(18) 0.050(2) 0.056(2) 0.043(2) -0.034(2) -0.0005(17) -0.0100(18)
C(19) 0.051(2) 0.0353(18) 0.053(2) -0.0106(16) -0.0220(18) -0.0110(16)
C(20) 0.070(3) 0.073(3) 0.073(3) -0.026(2) -0.011(2) -0.038(3)
C(21) 0.054(2) 0.041(2) 0.066(2) -0.0206(18) -0.024(2) -0.0082(19)
C(22) 0.0400(19) 0.0329(17) 0.065(2) -0.0178(15) -0.0243(18) 0.0049(17)
C(23) 0.046(2) 0.046(2) 0.094(4) -0.025(2) -0.026(2) 0.006(2)

loop_
_atom_type_symbol
_atom_type_description
_atom_type_scat_dispersion_real
_atom_type_scat_dispersion_imag
_atom_type_scat_source
C C 0.003 0.002
;
International Tables for Crystallography
(1992, Vol. C, Tables 4.2.6.8 and 6.1.1.4)
;
H H 0.000 0.000
;
International Tables for Crystallography
(1992, Vol. C, Table 6.1.1.4)
;
F F 0.017 0.010
;
International Tables for Crystallography
(1992, Vol. C, Tables 4.2.6.8 and 6.1.1.4)
;
N N 0.006 0.003
;
International Tables for Crystallography
(1992, Vol. C, Tables 4.2.6.8 and 6.1.1.4)
;
O O 0.011 0.006
;
International Tables for Crystallography
(1992, Vol. C, Tables 4.2.6.8 and 6.1.1.4)
;
Pt Pt -1.703 8.390
;
International Tables for Crystallography
(1992, Vol. C, Tables 4.2.6.8 and 6.1.1.4)
;

loop_
_geom_angle_atom_site_label_1
_geom_angle_atom_site_label_2
_geom_angle_atom_site_label_3
_geom_angle
_geom_angle_publ_flag
O(1) Pt(1) O(2) 91.94(13) yes
O(1) Pt(1) N(1) 174.60(14) yes
O(1) Pt(1) C(1) 92.92(13) yes
O(2) Pt(1) N(1) 93.46(13) yes
O(2) Pt(1) C(1) 175.13(12) yes
N(1) Pt(1) C(1) 81.69(13) yes
Pt(1) O(1) C(19) 123.7(2) yes
Pt(1) O(2) C(22) 124.0(2) yes
Pt(1) N(1) C(7) 116.4(2) yes
Pt(1) N(1) C(11) 123.5(3) yes
C(7) N(1) C(11) 120.1(3) yes
Pt(1) C(1) C(2) 127.5(2) yes
Pt(1) C(1) C(6) 114.7(2) yes
C(2) C(1) C(6) 117.7(3) yes
C(1) C(2) C(3) 119.4(3) yes
F(1) C(3) C(2) 117.5(3) yes
F(1) C(3) C(4) 118.7(3) yes
C(2) C(3) C(4) 123.8(3) yes
C(3) C(4) C(5) 117.1(3) yes
C(3) C(4) C(12) 124.2(2) yes
C(5) C(4) C(12) 118.6(3) yes
C(4) C(5) C(6) 120.2(3) yes
C(1) C(6) C(5) 121.6(2) yes
C(1) C(6) C(7) 114.0(3) yes
C(5) C(6) C(7) 124.4(3) yes
N(1) C(7) C(6) 113.3(3) yes
N(1) C(7) C(8) 120.6(3) yes
C(6) C(7) C(8) 126.2(3) yes
C(7) C(8) C(9) 119.0(4) yes
C(8) C(9) C(10) 119.8(3) yes
C(9) C(10) C(11) 119.3(3) yes
N(1) C(11) C(10) 121.3(4) yes
O(3) C(12) C(4) 120.4(3) yes
O(3) C(12) C(13) 120.0(3) yes
C(4) C(12) C(13) 119.4(3) yes
C(12) C(13) C(14) 121.5(3) yes
C(12) C(13) C(18) 118.6(3) yes
C(14) C(13) C(18) 119.8(3) yes
C(13) C(14) C(15) 120.1(4) yes
C(14) C(15) C(16) 119.7(5) yes
C(15) C(16) C(17) 122.3(4) yes
C(16) C(17) C(18) 119.0(5) yes
C(13) C(18) C(17) 119.1(4) yes
O(1) C(19) C(20) 112.3(4) yes
O(1) C(19) C(21) 127.6(4) yes
C(20) C(19) C(21) 120.2(5) yes
C(19) C(21) C(22) 127.3(5) yes
O(2) C(22) C(21) 125.4(4) yes
O(2) C(22) C(23) 115.6(4) yes
C(21) C(22) C(23) 119.0(5) yes
C(1) C(2) H(1) 120.2 no
C(3) C(2) H(1) 120.4 no
C(4) C(5) H(2) 119.9 no
C(6) C(5) H(2) 119.9 no
C(7) C(8) H(3) 120.5 no
C(9) C(8) H(3) 120.6 no
C(8) C(9) H(4) 120.2 no
C(10) C(9) H(4) 120.1 no
C(9) C(10) H(5) 120.3 no
C(11) C(10) H(5) 120.4 no
N(1) C(11) H(6) 119.3 no
C(10) C(11) H(6) 119.4 no
C(13) C(14) H(7) 119.9 no
C(15) C(14) H(7) 120.1 no
C(14) C(15) H(8) 120.1 no
C(16) C(15) H(8) 120.2 no
C(15) C(16) H(9) 118.8 no
C(17) C(16) H(9) 118.9 no
C(16) C(17) H(10) 120.6 no
C(18) C(17) H(10) 120.4 no
C(13) C(18) H(11) 120.1 no
C(17) C(18) H(11) 120.8 no
C(19) C(20) H(12) 109.6 no
C(19) C(20) H(13) 109.8 no
C(19) C(20) H(14) 108.9 no
H(12) C(20) H(13) 109.5 no
H(12) C(20) H(14) 109.5 no
H(13) C(20) H(14) 109.5 no
C(19) C(21) H(15) 116.4 no
C(22) C(21) H(15) 116.3 no
C(22) C(23) H(16) 109.5 no
C(22) C(23) H(17) 109.7 no
C(22) C(23) H(18) 109.1 no
H(16) C(23) H(17) 109.5 no
H(16) C(23) H(18) 109.5 no
H(17) C(23) H(18) 109.5 no

loop_
_geom_bond_atom_site_label_1
_geom_bond_atom_site_label_2
_geom_bond_distance
_geom_bond_publ_flag
Pt(1) O(1) 2.003(3) yes
Pt(1) O(2) 2.076(3) yes
Pt(1) N(1) 1.991(3) yes
Pt(1) C(1) 1.958(3) yes
F(1) C(3) 1.360(3) yes
O(1) C(19) 1.283(6) yes
O(2) C(22) 1.258(6) yes
O(3) C(12) 1.220(5) yes
N(1) C(7) 1.358(5) yes
N(1) C(11) 1.344(4) yes
C(1) C(2) 1.391(4) yes
C(1) C(6) 1.417(5) yes
C(2) C(3) 1.373(6) yes
C(3) C(4) 1.390(5) yes
C(4) C(5) 1.395(4) yes
C(4) C(12) 1.495(5) yes
C(5) C(6) 1.385(5) yes
C(6) C(7) 1.471(4) yes
C(7) C(8) 1.384(5) yes
C(8) C(9) 1.387(5) yes
C(9) C(10) 1.376(7) yes
C(10) C(11) 1.376(6) yes
C(12) C(13) 1.496(4) yes
C(13) C(14) 1.387(6) yes
C(13) C(18) 1.392(6) yes
C(14) C(15) 1.382(6) yes
C(15) C(16) 1.338(10) yes
C(16) C(17) 1.376(8) yes
C(17) C(18) 1.397(6) yes
C(19) C(20) 1.516(7) yes
C(19) C(21) 1.372(7) yes
C(21) C(22) 1.400(6) yes
C(22) C(23) 1.508(7) yes
C(2) H(1) 0.950 no
C(5) H(2) 0.950 no
C(8) H(3) 0.950 no
C(9) H(4) 0.950 no
C(10) H(5) 0.950 no
C(11) H(6) 0.950 no
C(14) H(7) 0.950 no
C(15) H(8) 0.950 no
C(16) H(9) 0.950 no
C(17) H(10) 0.950 no
C(18) H(11) 0.950 no
C(20) H(12) 0.950 no
C(20) H(13) 0.950 no
C(20) H(14) 0.950 no
C(21) H(15) 0.950 no
C(23) H(16) 0.950 no
C(23) H(17) 0.950 no
C(23) H(18) 0.950 no

loop_
_geom_contact_atom_site_label_1
_geom_contact_atom_site_label_2
_geom_contact_distance
_geom_contact_site_symmetry_2
Pt(1) F(1) 3.729(2) 1_455
F(1) Pt(1) 3.729(2) 1_655
F(1) O(1) 3.682(3) 1_655
F(1) O(2) 3.783(3) 1_655
F(1) C(15) 3.743(7) 2_665
F(1) C(16) 3.382(6) 2_765
F(1) C(17) 3.421(5) 2_765
F(1) C(19) 3.786(4) 1_655
F(1) C(20) 3.685(7) 2_655
O(1) F(1) 3.682(3) 1_455
O(2) F(1) 3.783(3) 1_455
O(2) N(1) 3.566(4) 2_556
O(2) C(2) 3.584(4) 1_455
O(2) C(3) 3.453(4) 1_455
O(2) C(4) 3.752(4) 1_455
O(2) C(11) 3.475(4) 2_556
O(3) N(1) 3.116(3) 1_655
O(3) C(5) 3.660(4) 2_666
O(3) C(6) 3.682(4) 1_655
O(3) C(7) 3.121(4) 1_655
O(3) C(8) 3.444(5) 1_655
O(3) C(8) 3.457(6) 2_666
O(3) C(9) 3.729(5) 1_655
O(3) C(10) 3.713(5) 1_655
O(3) C(10) 3.756(4) 2_566
O(3) C(11) 3.415(5) 1_655
N(1) O(2) 3.566(4) 2_556
N(1) O(3) 3.116(3) 1_455
N(1) C(12) 3.637(4) 1_455
C(1) C(23) 3.651(5) 1_655
C(2) O(2) 3.584(4) 1_655
C(2) C(15) 3.688(6) 2_665
C(2) C(22) 3.456(5) 1_655
C(2) C(23) 3.564(5) 1_655
C(3) O(2) 3.453(4) 1_655
C(3) C(22) 3.680(4) 1_655
C(4) O(2) 3.752(4) 1_655
C(4) C(9) 3.755(4) 2_566
C(5) O(3) 3.660(4) 2_666
C(5) C(8) 3.673(4) 2_566
C(5) C(9) 3.420(5) 2_566
C(5) C(11) 3.698(5) 1_655
C(6) O(3) 3.682(4) 1_455
C(7) O(3) 3.121(4) 1_455
C(7) C(23) 3.615(6) 2_556
C(8) O(3) 3.444(5) 1_455
C(8) O(3) 3.457(6) 2_666
C(8) C(5) 3.673(4) 2_566
C(8) C(8) 3.681(5) 2_566
C(8) C(18) 3.786(6) 2_666
C(8) C(22) 3.781(5) 2_556
C(8) C(23) 3.545(5) 2_556
C(9) O(3) 3.729(5) 1_455
C(9) C(4) 3.755(4) 2_566
C(9) C(5) 3.420(5) 2_566
C(9) C(12) 3.683(4) 2_566
C(9) C(18) 3.725(7) 2_666
C(9) C(21) 3.607(6) 2_556
C(9) C(22) 3.671(5) 2_556
C(10) O(3) 3.713(5) 1_455
C(10) O(3) 3.756(4) 2_566
C(10) C(12) 3.796(5) 2_566
C(10) C(19) 3.753(6) 2_556
C(10) C(21) 3.614(6) 2_556
C(10) C(22) 3.650(5) 2_556
C(10) C(23) 3.617(8) 2_456
C(11) O(2) 3.475(4) 2_556
C(11) O(3) 3.415(5) 1_455
C(11) C(5) 3.698(5) 1_455
C(11) C(22) 3.722(6) 2_556
C(11) C(23) 3.625(7) 2_456
C(12) N(1) 3.637(4) 1_655
C(12) C(9) 3.683(4) 2_566
C(12) C(10) 3.796(5) 2_566
C(15) F(1) 3.743(7) 2_665
C(15) C(2) 3.688(6) 2_665
C(15) C(17) 3.589(6) 2_765
C(15) C(20) 3.779(7) 1_565
C(16) F(1) 3.382(6) 2_765
C(16) C(16) 3.772(7) 2_765
C(16) C(17) 3.552(7) 2_765
C(16) C(18) 3.597(7) 2_765
C(17) F(1) 3.421(5) 2_765
C(17) C(15) 3.589(6) 2_765
C(17) C(16) 3.552(7) 2_765
C(18) C(8) 3.786(6) 2_666
C(18) C(9) 3.725(7) 2_666
C(18) C(16) 3.597(7) 2_765
C(19) F(1) 3.786(4) 1_455
C(19) C(10) 3.753(6) 2_556
C(20) F(1) 3.685(7) 2_655
C(20) C(15) 3.779(7) 1_545
C(20) C(21) 3.784(8) 2_555
C(21) C(9) 3.607(6) 2_556
C(21) C(10) 3.614(6) 2_556
C(21) C(20) 3.784(8) 2_555
C(22) C(2) 3.456(5) 1_455
C(22) C(3) 3.680(4) 1_455
C(22) C(8) 3.781(5) 2_556
C(22) C(9) 3.671(5) 2_556
C(22) C(10) 3.650(5) 2_556
C(22) C(11) 3.722(6) 2_556
C(23) C(1) 3.651(5) 1_455
C(23) C(2) 3.564(5) 1_455
C(23) C(7) 3.615(6) 2_556
C(23) C(8) 3.545(5) 2_556
C(23) C(10) 3.617(8) 2_456
C(23) C(11) 3.625(7) 2_456
Pt(1) H(6) 3.531 2_556
Pt(1) H(16) 3.098 1_655
F(1) H(8) 2.803 2_665
F(1) H(9) 2.749 2_765
F(1) H(10) 2.865 2_765
F(1) H(12) 3.516 2_655
F(1) H(13) 3.021 2_655
O(1) H(5) 3.647 2_556
O(1) H(9) 3.099 2_665
O(1) H(14) 3.706 2_655
O(1) H(16) 2.913 1_655
O(2) H(6) 3.656 2_556
O(2) H(18) 3.736 2_456
O(3) H(2) 2.713 2_666
O(3) H(3) 2.508 2_666
O(3) H(5) 3.510 2_566
N(1) H(18) 3.526 2_556
C(1) H(9) 3.721 2_665
C(1) H(11) 3.666 1_455
C(1) H(16) 2.857 1_655
C(2) H(8) 2.901 2_665
C(2) H(9) 3.403 2_665
C(2) H(12) 3.765 2_655
C(2) H(13) 3.714 2_655
C(2) H(16) 2.863 1_655
C(3) H(8) 3.005 2_665
C(3) H(16) 3.786 1_655
C(4) H(4) 3.235 2_566
C(4) H(6) 3.732 1_655
C(5) H(3) 3.585 2_566
C(5) H(4) 3.134 2_566
C(5) H(6) 3.463 1_655
C(5) H(11) 3.684 1_455
C(5) H(18) 3.733 2_556
C(6) H(3) 3.657 2_566
C(6) H(11) 3.507 1_455
C(6) H(16) 3.788 1_655
C(6) H(18) 3.294 2_556
C(7) H(3) 3.492 2_566
C(7) H(17) 3.522 2_556
C(7) H(18) 3.080 2_556
C(8) H(2) 3.270 2_566
C(8) H(3) 3.249 2_566
C(8) H(11) 3.112 2_666
C(8) H(17) 3.122 2_556
C(8) H(18) 3.335 2_556
C(9) H(2) 3.121 2_566
C(9) H(7) 3.494 2_566
C(9) H(11) 3.013 2_666
C(9) H(15) 3.667 2_556
C(9) H(17) 3.521 2_556
C(10) H(2) 3.699 1_455
C(10) H(2) 3.752 2_566
C(10) H(16) 3.472 2_456
C(10) H(17) 3.206 2_456
C(10) H(18) 3.598 2_456
C(11) H(2) 3.546 1_455
C(11) H(16) 3.466 2_456
C(11) H(17) 3.528 2_456
C(11) H(18) 3.294 2_456
C(12) H(3) 3.463 2_666
C(12) H(4) 3.300 2_566
C(12) H(5) 3.500 2_566
C(13) H(3) 3.731 2_666
C(13) H(4) 3.493 2_566
C(13) H(5) 3.372 2_566
C(13) H(9) 3.577 2_765
C(14) H(4) 3.117 2_566
C(14) H(5) 3.490 2_566
C(14) H(8) 3.627 2_665
C(14) H(10) 3.637 1_455
C(14) H(10) 3.626 2_765
C(14) H(12) 3.500 1_565
C(15) H(1) 3.361 2_665
C(15) H(7) 3.522 2_665
C(15) H(10) 3.544 2_765
C(15) H(12) 2.861 1_565
C(16) H(1) 3.561 2_665
C(16) H(12) 3.396 1_565
C(16) H(14) 3.783 2_665
C(16) H(15) 3.653 1_665
C(17) H(4) 3.455 2_666
C(17) H(7) 3.628 1_655
C(17) H(9) 3.787 2_765
C(17) H(15) 3.166 1_665
C(18) H(3) 3.228 2_666
C(18) H(4) 3.100 2_666
C(18) H(9) 3.466 2_765
C(18) H(17) 3.650 1_665
C(19) H(5) 3.529 2_556
C(19) H(9) 3.691 2_665
C(19) H(13) 3.150 2_555
C(19) H(16) 3.779 1_655
C(20) H(1) 3.163 2_655
C(20) H(8) 3.360 1_545
C(20) H(10) 3.653 1_445
C(20) H(13) 3.121 2_555
C(20) H(14) 3.246 2_655
C(20) H(15) 3.415 2_555
C(21) H(1) 3.666 1_455
C(21) H(4) 3.700 2_556
C(21) H(5) 3.727 2_556
C(21) H(10) 3.639 1_445
C(21) H(13) 3.130 2_555
C(21) H(14) 3.552 2_555
C(22) H(1) 3.417 1_455
C(23) H(1) 3.463 1_455
C(23) H(3) 3.710 2_556
C(23) H(5) 2.967 2_456
C(23) H(6) 2.970 2_456
H(1) C(15) 3.361 2_665
H(1) C(16) 3.561 2_665
H(1) C(20) 3.163 2_655
H(1) C(21) 3.666 1_655
H(1) C(22) 3.417 1_655
H(1) C(23) 3.463 1_655
H(1) H(8) 2.626 2_665
H(1) H(9) 3.038 2_665
H(1) H(12) 2.952 2_655
H(1) H(13) 3.002 2_655
H(1) H(14) 2.996 2_655
H(1) H(15) 3.744 1_655
H(1) H(16) 2.735 1_655
H(2) O(3) 2.713 2_666
H(2) C(8) 3.270 2_566
H(2) C(9) 3.121 2_566
H(2) C(10) 3.699 1_655
H(2) C(10) 3.752 2_566
H(2) C(11) 3.546 1_655
H(2) H(2) 3.768 2_666
H(2) H(3) 3.353 2_566
H(2) H(4) 3.103 2_566
H(2) H(5) 3.729 1_655
H(2) H(6) 3.478 1_655
H(2) H(18) 3.789 2_556
H(3) O(3) 2.508 2_666
H(3) C(5) 3.585 2_566
H(3) C(6) 3.657 2_566
H(3) C(7) 3.492 2_566
H(3) C(8) 3.249 2_566
H(3) C(12) 3.463 2_666
H(3) C(13) 3.731 2_666
H(3) C(18) 3.228 2_666
H(3) C(23) 3.710 2_556
H(3) H(2) 3.353 2_566
H(3) H(3) 3.060 2_566
H(3) H(11) 2.583 2_666
H(3) H(17) 3.105 2_556
H(3) H(18) 3.545 2_556
H(4) C(4) 3.235 2_566
H(4) C(5) 3.134 2_566
H(4) C(12) 3.300 2_566
H(4) C(13) 3.493 2_566
H(4) C(14) 3.117 2_566
H(4) C(17) 3.455 2_666
H(4) C(18) 3.100 2_666
H(4) C(21) 3.700 2_556
H(4) H(2) 3.103 2_566
H(4) H(7) 2.625 2_566
H(4) H(10) 3.082 2_666
H(4) H(11) 2.369 2_666
H(4) H(15) 3.562 2_556
H(4) H(17) 3.755 2_556
H(5) O(1) 3.647 2_556
H(5) O(3) 3.510 2_566
H(5) C(12) 3.500 2_566
H(5) C(13) 3.372 2_566
H(5) C(14) 3.490 2_566
H(5) C(19) 3.529 2_556
H(5) C(21) 3.727 2_556
H(5) C(23) 2.967 2_456
H(5) H(2) 3.729 1_455
H(5) H(7) 3.644 2_566
H(5) H(12) 3.522 2_556
H(5) H(16) 2.886 2_456
H(5) H(17) 2.420 2_456
H(5) H(18) 3.142 2_456
H(6) Pt(1) 3.531 2_556
H(6) O(2) 3.656 2_556
H(6) C(4) 3.732 1_455
H(6) C(5) 3.463 1_455
H(6) C(23) 2.970 2_456
H(6) H(2) 3.478 1_455
H(6) H(16) 2.855 2_456
H(6) H(17) 3.074 2_456
H(6) H(18) 2.504 2_456
H(7) C(9) 3.494 2_566
H(7) C(15) 3.522 2_665
H(7) C(17) 3.628 1_455
H(7) H(4) 2.625 2_566
H(7) H(5) 3.644 2_566
H(7) H(7) 3.584 2_665
H(7) H(8) 2.985 2_665
H(7) H(10) 2.953 1_455
H(7) H(11) 3.308 1_455
H(7) H(12) 3.685 1_565
H(8) F(1) 2.803 2_665
H(8) C(2) 2.901 2_665
H(8) C(3) 3.005 2_665
H(8) C(14) 3.627 2_665
H(8) C(20) 3.360 1_565
H(8) H(1) 2.626 2_665
H(8) H(7) 2.985 2_665
H(8) H(10) 3.301 1_455
H(8) H(10) 3.751 2_765
H(8) H(12) 2.545 1_565
H(8) H(13) 3.423 1_565
H(8) H(14) 3.767 1_565
H(9) F(1) 2.749 2_765
H(9) O(1) 3.099 2_665
H(9) C(1) 3.721 2_665
H(9) C(2) 3.403 2_665
H(9) C(13) 3.577 2_765
H(9) C(17) 3.787 2_765
H(9) C(18) 3.466 2_765
H(9) C(19) 3.691 2_665
H(9) H(1) 3.038 2_665
H(9) H(11) 3.666 2_765
H(9) H(12) 3.526 1_565
H(9) H(13) 3.799 1_665
H(9) H(14) 3.343 2_665
H(9) H(15) 3.739 1_665
H(10) F(1) 2.865 2_765
H(10) C(14) 3.637 1_655
H(10) C(14) 3.626 2_765
H(10) C(15) 3.544 2_765
H(10) C(20) 3.653 1_665
H(10) C(21) 3.639 1_665
H(10) H(4) 3.082 2_666
H(10) H(7) 2.953 1_655
H(10) H(8) 3.301 1_655
H(10) H(8) 3.751 2_765
H(10) H(12) 3.381 1_665
H(10) H(13) 3.192 1_665
H(10) H(15) 2.861 1_665
H(11) C(1) 3.666 1_655
H(11) C(5) 3.684 1_655
H(11) C(6) 3.507 1_655
H(11) C(8) 3.112 2_666
H(11) C(9) 3.013 2_666
H(11) H(3) 2.583 2_666
H(11) H(4) 2.369 2_666
H(11) H(7) 3.308 1_655
H(11) H(9) 3.666 2_765
H(11) H(17) 3.751 1_665
H(12) F(1) 3.516 2_655
H(12) C(2) 3.765 2_655
H(12) C(14) 3.500 1_545
H(12) C(15) 2.861 1_545
H(12) C(16) 3.396 1_545
H(12) H(1) 2.952 2_655
H(12) H(5) 3.522 2_556
H(12) H(7) 3.685 1_545
H(12) H(8) 2.545 1_545
H(12) H(9) 3.526 1_545
H(12) H(10) 3.381 1_445
H(12) H(14) 3.123 2_655
H(13) F(1) 3.021 2_655
H(13) C(2) 3.714 2_655
H(13) C(19) 3.150 2_555
H(13) C(20) 3.121 2_555
H(13) C(21) 3.130 2_555
H(13) H(1) 3.002 2_655
H(13) H(8) 3.423 1_545
H(13) H(9) 3.799 1_445
H(13) H(10) 3.192 1_445
H(13) H(13) 2.571 2_555
H(13) H(14) 3.262 2_555
H(13) H(15) 2.956 2_555
H(14) O(1) 3.706 2_655
H(14) C(16) 3.783 2_665
H(14) C(20) 3.246 2_655
H(14) C(21) 3.552 2_555
H(14) H(1) 2.996 2_655
H(14) H(8) 3.767 1_545
H(14) H(9) 3.343 2_665
H(14) H(12) 3.123 2_655
H(14) H(13) 3.262 2_555
H(14) H(14) 2.554 2_655
H(14) H(15) 3.014 2_555
H(15) C(9) 3.667 2_556
H(15) C(16) 3.653 1_445
H(15) C(17) 3.166 1_445
H(15) C(20) 3.415 2_555
H(15) H(1) 3.744 1_455
H(15) H(4) 3.562 2_556
H(15) H(9) 3.739 1_445
H(15) H(10) 2.861 1_445
H(15) H(13) 2.956 2_555
H(15) H(14) 3.014 2_555
H(16) Pt(1) 3.098 1_455
H(16) O(1) 2.913 1_455
H(16) C(1) 2.857 1_455
H(16) C(2) 2.863 1_455
H(16) C(3) 3.786 1_455
H(16) C(6) 3.788 1_455
H(16) C(10) 3.472 2_456
H(16) C(11) 3.466 2_456
H(16) C(19) 3.779 1_455
H(16) H(1) 2.735 1_455
H(16) H(5) 2.886 2_456
H(16) H(6) 2.855 2_456
H(17) C(7) 3.522 2_556
H(17) C(8) 3.122 2_556
H(17) C(9) 3.521 2_556
H(17) C(10) 3.206 2_456
H(17) C(11) 3.528 2_456
H(17) C(18) 3.650 1_445
H(17) H(3) 3.105 2_556
H(17) H(4) 3.755 2_556
H(17) H(5) 2.420 2_456
H(17) H(6) 3.074 2_456
H(17) H(11) 3.751 1_445
H(18) O(2) 3.736 2_456
H(18) N(1) 3.526 2_556
H(18) C(5) 3.733 2_556
H(18) C(6) 3.294 2_556
H(18) C(7) 3.080 2_556
H(18) C(8) 3.335 2_556
H(18) C(10) 3.598 2_456
H(18) C(11) 3.294 2_456
H(18) H(2) 3.789 2_556
H(18) H(3) 3.545 2_556
H(18) H(5) 3.142 2_456
H(18) H(6) 2.504 2_456
H(18) H(18) 3.150 2_456

loop_
_geom_torsion_atom_site_label_1
_geom_torsion_atom_site_label_2
_geom_torsion_atom_site_label_3
_geom_torsion_atom_site_label_4
_geom_torsion
O(1) Pt(1) O(2) C(22) -1.1(3)
O(2) Pt(1) O(1) C(19) 0.7(3)
O(1) Pt(1) N(1) C(7) 3.6(13)
O(1) Pt(1) N(1) C(11) -177.1(10)
N(1) Pt(1) O(1) C(19) 177.9(10)
O(1) Pt(1) C(1) C(2) 0.4(3)
O(1) Pt(1) C(1) C(6) -179.9(2)
C(1) Pt(1) O(1) C(19) -178.9(3)
O(2) Pt(1) N(1) C(7) -179.2(2)
O(2) Pt(1) N(1) C(11) 0.1(2)
N(1) Pt(1) O(2) C(22) 179.1(3)
O(2) Pt(1) C(1) C(2) -175.0(12)
O(2) Pt(1) C(1) C(6) 4.8(15)
C(1) Pt(1) O(2) C(22) 174.2(13)
N(1) Pt(1) C(1) C(2) -179.9(2)
N(1) Pt(1) C(1) C(6) -0.2(2)
C(1) Pt(1) N(1) C(7) 0.4(2)
C(1) Pt(1) N(1) C(11) 179.7(2)
Pt(1) O(1) C(19) C(20) -179.4(3)
Pt(1) O(1) C(19) C(21) 0.9(6)
Pt(1) O(2) C(22) C(21) -0.0(5)
Pt(1) O(2) C(22) C(23) -179.2(2)
Pt(1) N(1) C(7) C(6) -0.5(3)
Pt(1) N(1) C(7) C(8) 179.4(2)
Pt(1) N(1) C(11) C(10) -179.1(2)
C(7) N(1) C(11) C(10) 0.1(4)
C(11) N(1) C(7) C(6) -179.8(3)
C(11) N(1) C(7) C(8) 0.1(4)
Pt(1) C(1) C(2) C(3) 178.0(2)
Pt(1) C(1) C(6) C(5) -179.4(2)
Pt(1) C(1) C(6) C(7) -0.0(2)
C(2) C(1) C(6) C(5) 0.4(4)
C(2) C(1) C(6) C(7) 179.7(2)
C(6) C(1) C(2) C(3) -1.7(4)
C(1) C(2) C(3) F(1) 178.9(2)
C(1) C(2) C(3) C(4) 0.5(5)
F(1) C(3) C(4) C(5) -176.3(2)
F(1) C(3) C(4) C(12) 5.3(4)
C(2) C(3) C(4) C(5) 2.1(4)
C(2) C(3) C(4) C(12) -176.3(3)
C(3) C(4) C(5) C(6) -3.3(4)
C(3) C(4) C(12) O(3) -144.9(3)
C(3) C(4) C(12) C(13) 39.9(4)
C(5) C(4) C(12) O(3) 36.8(4)
C(5) C(4) C(12) C(13) -138.4(3)
C(12) C(4) C(5) C(6) 175.1(2)
C(4) C(5) C(6) C(1) 2.2(4)
C(4) C(5) C(6) C(7) -177.1(2)
C(1) C(6) C(7) N(1) 0.3(3)
C(1) C(6) C(7) C(8) -179.6(3)
C(5) C(6) C(7) N(1) 179.7(2)
C(5) C(6) C(7) C(8) -0.2(5)
N(1) C(7) C(8) C(9) -0.0(3)
C(6) C(7) C(8) C(9) 179.9(3)
C(7) C(8) C(9) C(10) -0.3(5)
C(8) C(9) C(10) C(11) 0.6(6)
C(9) C(10) C(11) N(1) -0.5(6)
O(3) C(12) C(13) C(14) -144.6(3)
O(3) C(12) C(13) C(18) 31.3(4)
C(4) C(12) C(13) C(14) 30.6(4)
C(4) C(12) C(13) C(18) -153.5(3)
C(12) C(13) C(14) C(15) 174.2(3)
C(12) C(13) C(18) C(17) -175.3(3)
C(14) C(13) C(18) C(17) 0.6(6)
C(18) C(13) C(14) C(15) -1.7(5)
C(13) C(14) C(15) C(16) 2.8(6)
C(14) C(15) C(16) C(17) -2.9(8)
C(15) C(16) C(17) C(18) 1.9(8)
C(16) C(17) C(18) C(13) -0.7(7)
O(1) C(19) C(21) C(22) -2.8(7)
C(20) C(19) C(21) C(22) 177.6(4)
C(19) C(21) C(22) O(2) 2.2(7)
C(19) C(21) C(22) C(23) -178.6(4)
